data_4108580
loop_
_publ_author_name
'Xiao-Xia Yan'
'Qian Peng'
'Qing Li'
'Kai Zhang'
'Jun Yao'
'Xue-Long Hou'
'Yun-Dong Wu'

_publ_section_title
;
 Highly Diastereoselective Switchable Enantioselective Mannich Reaction of
 Glycine Derivatives with Imines
;
_journal_name_full 'Journal of the American Chemical Society'
_journal_page_first 14362
_journal_page_last 14363
_journal_paper_doi 10.1021/ja804527r
_journal_volume 130
_journal_year 2008
_chemical_absolute_configuration ad
_chemical_formula_sum 'C30 H27 Br N2 O4 S'
_chemical_formula_weight 591.51
_chemical_name_systematic
; 
 ? 
;
_space_group_IT_number 19
_symmetry_cell_setting orthorhombic
_symmetry_space_group_name_Hall 'P 2ac 2ab'
_symmetry_space_group_name_H-M 'P 21 21 21'
_atom_sites_solution_hydrogens geom
_atom_sites_solution_primary direct
_atom_sites_solution_secondary difmap
_audit_creation_method SHELXL-97
_cell_angle_alpha 90.00
_cell_angle_beta 90.00
_cell_angle_gamma 90.00
_cell_formula_units_Z 4
_cell_length_a 9.517(3)
_cell_length_b 10.707(3)
_cell_length_c 27.359(7)
_cell_measurement_reflns_used 3104
_cell_measurement_temperature 293(2)
_cell_measurement_theta_max 47.647
_cell_measurement_theta_min 4.531
_cell_volume 2787.8(14)
_computing_cell_refinement 'Bruker SMART'
_computing_data_collection 'Bruker SMART'
_computing_data_reduction 'Bruker SHELXTL'
_computing_molecular_graphics 'Bruker SHELXTL'
_computing_publication_material 'Bruker SHELXTL'
_computing_structure_refinement 'SHELXL-97 (Sheldrick, 1997)'
_computing_structure_solution 'SHELXS-97 (Sheldrick, 1990)'
_diffrn_ambient_temperature 293(2)
_diffrn_measured_fraction_theta_full 0.998
_diffrn_measured_fraction_theta_max 0.998
_diffrn_measurement_device_type 'CCD area detector'
_diffrn_measurement_method 'phi and omega scans'
_diffrn_radiation_monochromator graphite
_diffrn_radiation_source 'fine-focus sealed tube'
_diffrn_radiation_type MoK\a
_diffrn_radiation_wavelength 0.71073
_diffrn_reflns_av_R_equivalents 0.1575
_diffrn_reflns_av_sigmaI/netI 0.1347
_diffrn_reflns_limit_h_max 12
_diffrn_reflns_limit_h_min -12
_diffrn_reflns_limit_k_max 13
_diffrn_reflns_limit_k_min -9
_diffrn_reflns_limit_l_max 34
_diffrn_reflns_limit_l_min -27
_diffrn_reflns_number 16077
_diffrn_reflns_theta_full 27.00
_diffrn_reflns_theta_max 27.00
_diffrn_reflns_theta_min 2.04
_exptl_absorpt_coefficient_mu 1.587
_exptl_absorpt_correction_T_max 1.0000
_exptl_absorpt_correction_T_min 0.7587
_exptl_absorpt_correction_type empirical
_exptl_absorpt_process_details sadabs
_exptl_crystal_colour colorless
_exptl_crystal_density_diffrn 1.409
_exptl_crystal_description prismatic
_exptl_crystal_F_000 1216
_exptl_crystal_size_max 0.501
_exptl_crystal_size_mid 0.417
_exptl_crystal_size_min 0.286
_refine_diff_density_max 0.729
_refine_diff_density_min -0.523
_refine_diff_density_rms 0.071
_refine_ls_abs_structure_details 'Flack H D (1983), Acta Cryst. A39, 876-881'
_refine_ls_abs_structure_Flack 0.021(10)
_refine_ls_extinction_coef 0.0026(5)
_refine_ls_extinction_expression Fc^*^=kFc[1+0.001xFc^2^\l^3^/sin(2\q)]^-1/4^
_refine_ls_extinction_method SHELXL
_refine_ls_goodness_of_fit_ref 0.805
_refine_ls_hydrogen_treatment mixed
_refine_ls_matrix_type full
_refine_ls_number_parameters 358
_refine_ls_number_reflns 6056
_refine_ls_number_restraints 3
_refine_ls_restrained_S_all 0.805
_refine_ls_R_factor_all 0.0961
_refine_ls_R_factor_gt 0.0527
_refine_ls_shift/su_max 0.000
_refine_ls_shift/su_mean 0.000
_refine_ls_structure_factor_coef Fsqd
_refine_ls_weighting_details 'calc w=1/[\s^2^(Fo^2^)+(0.0294P)^2^+0.0000P] where P=(Fo^2^+2Fc^2^)/3'
_refine_ls_weighting_scheme calc
_refine_ls_wR_factor_gt 0.1065
_refine_ls_wR_factor_ref 0.1154
_reflns_number_gt 3281
_reflns_number_total 6056
_reflns_threshold_expression >2sigma(I)
_cod_data_source_file ja804527r_si_004.cif
_cod_data_source_block cd27232
_cod_original_cell_volume 2787.9(13)
_cod_database_code 4108580

loop_
_symmetry_equiv_pos_as_xyz
'x, y, z'
'-x+1/2, -y, z+1/2'
'-x, y+1/2, -z+1/2'
'x+1/2, -y+1/2, -z'

loop_
_atom_site_label
_atom_site_type_symbol
_atom_site_fract_x
_atom_site_fract_y
_atom_site_fract_z
_atom_site_U_iso_or_equiv
_atom_site_adp_type
_atom_site_occupancy
_atom_site_symmetry_multiplicity
_atom_site_calc_flag
_atom_site_refinement_flags
Br Br 0.27818(6) 0.90933(4) 0.02033(2) 0.0704(2) Uani 1 1 d .
S1 S 0.30030(10) 0.24029(8) -0.01470(4) 0.0335(3) Uani 1 1 d .
O1 O 0.1637(4) 0.1482(3) 0.14087(18) 0.0834(14) Uani 1 1 d .
O2 O 0.3932(4) 0.1179(3) 0.14570(15) 0.0644(11) Uani 1 1 d .
O3 O 0.1585(3) 0.1932(2) -0.01035(12) 0.0446(8) Uani 1 1 d .
O4 O 0.4056(3) 0.1618(2) -0.03554(11) 0.0406(8) Uani 1 1 d .
N1 N 0.4599(4) 0.3510(3) 0.13270(14) 0.0385(9) Uani 1 1 d .
N2 N 0.3537(4) 0.2716(3) 0.04006(13) 0.0309(8) Uani 1 1 d D
C1 C 0.2699(5) 0.3490(4) 0.07308(17) 0.0373(11) Uani 1 1 d D
C2 C 0.3123(5) 0.3220(4) 0.12587(17) 0.0364(11) Uani 1 1 d D
C3 C 0.2787(6) 0.1877(4) 0.13808(16) 0.0459(12) Uani 1 1 d .
C4 C 0.3651(7) -0.0130(4) 0.1556(2) 0.0755(18) Uani 1 1 d .
H4A H 0.3025 -0.0198 0.1830 0.113 Uiso 1 1 calc R
H4B H 0.4516 -0.0551 0.1629 0.113 Uiso 1 1 calc R
H4C H 0.3225 -0.0507 0.1274 0.113 Uiso 1 1 calc R
C5 C 0.2755(5) 0.4886(3) 0.06235(15) 0.0347(10) Uani 1 1 d .
C6 C 0.1573(5) 0.5610(4) 0.06831(17) 0.0394(11) Uani 1 1 d .
H6 H 0.0752 0.5244 0.0799 0.047 Uiso 1 1 calc R
C7 C 0.1582(5) 0.6871(4) 0.05744(19) 0.0517(14) Uani 1 1 d .
H7 H 0.0780 0.7357 0.0615 0.062 Uiso 1 1 calc R
C8 C 0.2807(5) 0.7383(3) 0.04058(18) 0.0472(12) Uani 1 1 d .
C9 C 0.4002(5) 0.6709(4) 0.03606(18) 0.0485(13) Uani 1 1 d .
H9 H 0.4824 0.7087 0.0252 0.058 Uiso 1 1 calc R
C10 C 0.3990(5) 0.5465(4) 0.04763(17) 0.0380(12) Uani 1 1 d .
H10 H 0.4816 0.5004 0.0456 0.046 Uiso 1 1 calc R
C11 C 0.4969(5) 0.4253(4) 0.16716(18) 0.0401(12) Uani 1 1 d .
C12 C 0.3996(5) 0.4903(5) 0.2009(2) 0.0513(14) Uani 1 1 d .
C13 C 0.3508(7) 0.6104(5) 0.1903(3) 0.090(2) Uani 1 1 d .
H13 H 0.3741 0.6492 0.1610 0.108 Uiso 1 1 calc R
C14 C 0.2673(9) 0.6699(7) 0.2243(5) 0.117(4) Uani 1 1 d .
H14 H 0.2392 0.7517 0.2183 0.124 Uiso 1 1 calc R
C15 C 0.2261(9) 0.6146(13) 0.2648(5) 0.116(5) Uani 1 1 d .
H15 H 0.1701 0.6579 0.2869 0.125 Uiso 1 1 calc R
C16 C 0.2646(9) 0.4956(12) 0.2745(3) 0.112(4) Uani 1 1 d .
H16 H 0.2292 0.4542 0.3017 0.128 Uiso 1 1 calc R
C17 C 0.3556(6) 0.4378(7) 0.2439(2) 0.084(2) Uani 1 1 d .
H17 H 0.3895 0.3593 0.2524 0.101 Uiso 1 1 calc R
C18 C 0.6500(5) 0.4449(4) 0.17524(17) 0.0424(12) Uani 1 1 d .
C19 C 0.7011(6) 0.5250(5) 0.21076(19) 0.0572(14) Uani 1 1 d .
H19 H 0.6387 0.5714 0.2296 0.069 Uiso 1 1 calc R
C20 C 0.8451(6) 0.5366(6) 0.2186(2) 0.0700(17) Uani 1 1 d .
H20 H 0.8784 0.5906 0.2426 0.084 Uiso 1 1 calc R
C21 C 0.9353(6) 0.4704(6) 0.1918(2) 0.0667(17) Uani 1 1 d .
H21 H 1.0312 0.4778 0.1976 0.080 Uiso 1 1 calc R
C22 C 0.8895(6) 0.3928(7) 0.1563(2) 0.0724(18) Uani 1 1 d .
H22 H 0.9542 0.3487 0.1376 0.087 Uiso 1 1 calc R
C23 C 0.7484(5) 0.3786(5) 0.14765(19) 0.0543(14) Uani 1 1 d .
H23 H 0.7181 0.3245 0.1232 0.065 Uiso 1 1 calc R
C24 C 0.2922(5) 0.3804(3) -0.04857(15) 0.0347(10) Uani 1 1 d .
C25 C 0.1710(5) 0.4494(4) -0.04880(18) 0.0450(12) Uani 1 1 d .
H25 H 0.0910 0.4196 -0.0332 0.054 Uiso 1 1 calc R
C26 C 0.1683(5) 0.5624(4) -0.0722(2) 0.0549(14) Uani 1 1 d .
H26 H 0.0853 0.6082 -0.0729 0.066 Uiso 1 1 calc R
C27 C 0.2865(7) 0.6093(4) -0.09473(18) 0.0580(14) Uani 1 1 d .
C28 C 0.4074(6) 0.5376(4) -0.09512(19) 0.0536(14) Uani 1 1 d .
H28 H 0.4873 0.5663 -0.1112 0.064 Uiso 1 1 calc R
C29 C 0.4094(5) 0.4237(4) -0.07176(17) 0.0441(12) Uani 1 1 d .
H29 H 0.4910 0.3760 -0.0718 0.053 Uiso 1 1 calc R
C30 C 0.2847(8) 0.7376(5) -0.1189(3) 0.089(2) Uani 1 1 d .
H30A H 0.3718 0.7510 -0.1358 0.113 Uiso 1 1 calc R
H30B H 0.2726 0.8008 -0.0944 0.113 Uiso 1 1 calc R
H30C H 0.2084 0.7417 -0.1418 0.113 Uiso 1 1 calc R
H1 H 0.175(2) 0.323(4) 0.0705(16) 0.044(13) Uiso 1 1 d D
H2 H 0.266(4) 0.365(3) 0.1504(11) 0.031(11) Uiso 1 1 d D
H2A H 0.425(4) 0.310(5) 0.031(2) 0.08(2) Uiso 1 1 d D

loop_
_atom_site_aniso_label
_atom_site_aniso_U_11
_atom_site_aniso_U_22
_atom_site_aniso_U_33
_atom_site_aniso_U_23
_atom_site_aniso_U_13
_atom_site_aniso_U_12
Br 0.0820(4) 0.0255(2) 0.1038(5) 0.0110(3) -0.0145(4) -0.0036(2)
S1 0.0313(6) 0.0208(4) 0.0486(7) -0.0009(5) -0.0021(6) 0.0001(4)
O1 0.045(2) 0.062(2) 0.143(4) 0.037(2) -0.013(2) -0.0215(19)
O2 0.056(2) 0.038(2) 0.098(3) 0.0112(19) -0.004(2) -0.0017(18)
O3 0.0398(17) 0.0272(14) 0.067(2) 0.0034(15) -0.0036(16) -0.0110(13)
O4 0.0364(17) 0.0295(15) 0.056(2) -0.0079(15) -0.0005(15) 0.0064(13)
N1 0.033(2) 0.038(2) 0.045(2) -0.0023(19) -0.0062(18) -0.0046(17)
N2 0.0261(19) 0.0254(17) 0.041(2) 0.0055(16) 0.0003(17) 0.0070(17)
C1 0.032(3) 0.031(2) 0.049(3) 0.001(2) -0.002(2) -0.005(2)
C2 0.032(3) 0.034(2) 0.043(3) -0.005(2) -0.003(2) -0.004(2)
C3 0.054(3) 0.044(3) 0.040(3) 0.012(2) -0.008(3) 0.000(3)
C4 0.093(5) 0.039(3) 0.095(5) 0.012(3) -0.007(4) 0.001(3)
C5 0.039(3) 0.0222(18) 0.043(3) -0.0059(19) 0.002(2) -0.001(2)
C6 0.028(2) 0.038(3) 0.052(3) 0.002(2) 0.006(2) 0.002(2)
C7 0.055(3) 0.036(3) 0.064(4) -0.005(2) 0.001(3) 0.015(3)
C8 0.052(3) 0.0209(19) 0.069(3) 0.008(2) 0.000(3) 0.001(2)
C9 0.049(3) 0.026(2) 0.070(4) -0.001(2) 0.011(3) -0.010(2)
C10 0.034(3) 0.025(2) 0.055(3) 0.000(2) -0.001(2) -0.004(2)
C11 0.036(3) 0.038(3) 0.046(3) 0.005(2) -0.005(2) -0.006(2)
C12 0.045(3) 0.054(3) 0.055(4) -0.015(3) -0.004(3) -0.010(3)
C13 0.076(4) 0.047(3) 0.146(6) -0.011(4) 0.014(4) -0.007(3)
C14 0.088(6) 0.077(5) 0.145(13) -0.066(7) 0.044(8) -0.011(5)
C15 0.068(6) 0.162(11) 0.139(11) -0.105(10) 0.036(6) -0.006(7)
C16 0.092(6) 0.179(12) 0.063(5) -0.035(6) 0.022(4) 0.023(7)
C17 0.074(4) 0.119(6) 0.059(4) -0.008(4) 0.008(4) 0.013(4)
C18 0.039(3) 0.040(3) 0.048(3) 0.005(2) -0.008(2) -0.013(2)
C19 0.052(4) 0.058(3) 0.061(4) -0.013(3) -0.006(3) -0.014(3)
C20 0.060(4) 0.091(4) 0.058(4) -0.016(3) -0.006(3) -0.033(4)
C21 0.044(3) 0.090(5) 0.066(4) 0.008(4) -0.004(3) -0.014(3)
C22 0.047(4) 0.105(5) 0.065(4) -0.015(4) -0.006(3) -0.016(4)
C23 0.039(3) 0.066(3) 0.058(3) -0.011(3) 0.001(3) -0.017(3)
C24 0.035(3) 0.032(2) 0.037(2) 0.0022(19) -0.004(2) 0.002(2)
C25 0.038(3) 0.035(2) 0.063(3) 0.001(2) 0.004(2) -0.002(2)
C26 0.057(4) 0.038(3) 0.069(4) 0.011(3) -0.011(3) 0.013(2)
C27 0.080(4) 0.038(3) 0.055(3) 0.011(2) -0.002(3) -0.001(3)
C28 0.056(3) 0.044(3) 0.061(4) 0.010(3) 0.005(3) -0.003(3)
C29 0.046(3) 0.032(2) 0.054(3) 0.011(2) 0.007(2) 0.006(2)
C30 0.095(5) 0.046(3) 0.125(5) 0.032(3) -0.020(4) -0.001(4)

loop_
_atom_type_symbol
_atom_type_description
_atom_type_scat_dispersion_real
_atom_type_scat_dispersion_imag
_atom_type_scat_source
C C 0.0033 0.0016 'International Tables Vol C Tables 4.2.6.8 and 6.1.1.4'
H H 0.0000 0.0000 'International Tables Vol C Tables 4.2.6.8 and 6.1.1.4'
N N 0.0061 0.0033 'International Tables Vol C Tables 4.2.6.8 and 6.1.1.4'
O O 0.0106 0.0060 'International Tables Vol C Tables 4.2.6.8 and 6.1.1.4'
S S 0.1246 0.1234 'International Tables Vol C Tables 4.2.6.8 and 6.1.1.4'
Br Br -0.2901 2.4595 'International Tables Vol C Tables 4.2.6.8 and 6.1.1.4'

loop_
_geom_angle_atom_site_label_1
_geom_angle_atom_site_label_2
_geom_angle_atom_site_label_3
_geom_angle
O4 S1 O3 118.89(17)
O4 S1 N2 105.77(17)
O3 S1 N2 106.8(2)
O4 S1 C24 108.78(19)
O3 S1 C24 107.38(19)
N2 S1 C24 108.89(18)
C3 O2 C4 114.7(4)
C11 N1 C2 119.6(4)
C1 N2 S1 121.2(3)
C1 N2 H2A 110(4)
S1 N2 H2A 95(4)
N2 C1 C5 114.7(4)
N2 C1 C2 109.5(4)
C5 C1 C2 111.0(4)
N2 C1 H1 108(3)
C5 C1 H1 108(3)
C2 C1 H1 105(3)
N1 C2 C3 112.3(4)
N1 C2 C1 109.7(4)
C3 C2 C1 109.5(4)
N1 C2 H2 105(2)
C3 C2 H2 102(2)
C1 C2 H2 118(2)
O1 C3 O2 123.1(4)
O1 C3 C2 123.7(5)
O2 C3 C2 113.2(4)
O2 C4 H4A 109.5
O2 C4 H4B 109.5
H4A C4 H4B 109.5
O2 C4 H4C 109.5
H4A C4 H4C 109.5
H4B C4 H4C 109.5
C6 C5 C10 118.4(3)
C6 C5 C1 120.1(4)
C10 C5 C1 121.5(4)
C5 C6 C7 121.3(4)
C5 C6 H6 119.3
C7 C6 H6 119.3
C8 C7 C6 118.0(4)
C8 C7 H7 121.0
C6 C7 H7 121.0
C9 C8 C7 122.2(4)
C9 C8 Br 119.6(4)
C7 C8 Br 118.1(3)
C8 C9 C10 119.4(4)
C8 C9 H9 120.3
C10 C9 H9 120.3
C9 C10 C5 120.6(4)
C9 C10 H10 119.7
C5 C10 H10 119.7
N1 C11 C12 125.3(4)
N1 C11 C18 117.7(4)
C12 C11 C18 117.0(4)
C17 C12 C13 117.0(6)
C17 C12 C11 122.2(5)
C13 C12 C11 120.7(6)
C14 C13 C12 118.4(8)
C14 C13 H13 120.8
C12 C13 H13 120.8
C15 C14 C13 122.1(9)
C15 C14 H14 118.9
C13 C14 H14 118.9
C14 C15 C16 120.6(9)
C14 C15 H15 119.7
C16 C15 H15 119.7
C15 C16 C17 118.8(9)
C15 C16 H16 120.6
C17 C16 H16 120.6
C16 C17 C12 122.7(8)
C16 C17 H17 118.7
C12 C17 H17 118.7
C19 C18 C23 117.3(5)
C19 C18 C11 122.3(5)
C23 C18 C11 120.3(4)
C18 C19 C20 120.6(5)
C18 C19 H19 119.7
C20 C19 H19 119.7
C21 C20 C19 120.1(5)
C21 C20 H20 120.0
C19 C20 H20 120.0
C20 C21 C22 121.0(6)
C20 C21 H21 119.5
C22 C21 H21 119.5
C21 C22 C23 120.5(6)
C21 C22 H22 119.7
C23 C22 H22 119.7
C22 C23 C18 120.5(5)
C22 C23 H23 119.8
C18 C23 H23 119.8
C29 C24 C25 120.2(4)
C29 C24 S1 119.8(3)
C25 C24 S1 119.8(3)
C26 C25 C24 119.7(4)
C26 C25 H25 120.2
C24 C25 H25 120.2
C25 C26 C27 121.0(5)
C25 C26 H26 119.5
C27 C26 H26 119.5
C26 C27 C28 118.7(4)
C26 C27 C30 120.9(5)
C28 C27 C30 120.4(5)
C29 C28 C27 120.0(5)
C29 C28 H28 120.0
C27 C28 H28 120.0
C24 C29 C28 120.4(5)
C24 C29 H29 119.8
C28 C29 H29 119.8
C27 C30 H30A 109.5
C27 C30 H30B 109.5
H30A C30 H30B 109.5
C27 C30 H30C 109.5
H30A C30 H30C 109.5
H30B C30 H30C 109.5

loop_
_geom_bond_atom_site_label_1
_geom_bond_atom_site_label_2
_geom_bond_distance
Br C8 1.913(4)
S1 O4 1.427(3)
S1 O3 1.445(3)
S1 N2 1.617(4)
S1 C24 1.765(4)
O1 C3 1.176(6)
O2 C3 1.338(6)
O2 C4 1.453(6)
N1 C11 1.283(6)
N1 C2 1.450(5)
N2 C1 1.462(5)
N2 H2A 0.830(19)
C1 C5 1.525(5)
C1 C2 1.527(6)
C1 H1 0.945(19)
C2 C3 1.510(6)
C2 H2 0.927(18)
C4 H4A 0.9600
C4 H4B 0.9600
C4 H4C 0.9600
C5 C6 1.376(6)
C5 C10 1.389(6)
C6 C7 1.383(6)
C6 H6 0.9300
C7 C8 1.368(7)
C7 H7 0.9300
C8 C9 1.353(6)
C9 C10 1.368(6)
C9 H9 0.9300
C10 H10 0.9300
C11 C12 1.481(7)
C11 C18 1.489(6)
C12 C17 1.370(8)
C12 C13 1.397(8)
C13 C14 1.379(10)
C13 H13 0.9300
C14 C15 1.316(14)
C14 H14 0.9300
C15 C16 1.353(13)
C15 H15 0.9300
C16 C17 1.355(10)
C16 H16 0.9300
C17 H17 0.9300
C18 C19 1.384(6)
C18 C23 1.396(7)
C19 C20 1.393(7)
C19 H19 0.9300
C20 C21 1.333(8)
C20 H20 0.9300
C21 C22 1.350(8)
C21 H21 0.9300
C22 C23 1.372(7)
C22 H22 0.9300
C23 H23 0.9300
C24 C29 1.364(6)
C24 C25 1.370(6)
C25 C26 1.369(6)
C25 H25 0.9300
C26 C27 1.378(7)
C26 H26 0.9300
C27 C28 1.383(7)
C27 C30 1.525(6)
C28 C29 1.377(6)
C28 H28 0.9300
C29 H29 0.9300
C30 H30A 0.9600
C30 H30B 0.9600
C30 H30C 0.9600

loop_
_geom_torsion_atom_site_label_1
_geom_torsion_atom_site_label_2
_geom_torsion_atom_site_label_3
_geom_torsion_atom_site_label_4
_geom_torsion
O4 S1 N2 C1 -178.8(3)
O3 S1 N2 C1 -51.2(3)
C24 S1 N2 C1 64.4(4)
S1 N2 C1 C5 -76.5(5)
S1 N2 C1 C2 157.9(3)
C11 N1 C2 C3 -111.8(4)
C11 N1 C2 C1 126.2(4)
N2 C1 C2 N1 60.3(4)
C5 C1 C2 N1 -67.3(5)
N2 C1 C2 C3 -63.4(5)
C5 C1 C2 C3 169.0(4)
C4 O2 C3 O1 2.7(7)
C4 O2 C3 C2 -177.6(4)
N1 C2 C3 O1 170.4(5)
C1 C2 C3 O1 -67.4(7)
N1 C2 C3 O2 -9.3(6)
C1 C2 C3 O2 112.9(4)
N2 C1 C5 C6 143.1(4)
C2 C1 C5 C6 -92.2(5)
N2 C1 C5 C10 -38.5(6)
C2 C1 C5 C10 86.2(5)
C10 C5 C6 C7 3.5(7)
C1 C5 C6 C7 -178.0(4)
C5 C6 C7 C8 -0.1(7)
C6 C7 C8 C9 -2.4(8)
C6 C7 C8 Br 174.9(4)
C7 C8 C9 C10 1.5(8)
Br C8 C9 C10 -175.8(4)
C8 C9 C10 C5 2.1(7)
C6 C5 C10 C9 -4.5(7)
C1 C5 C10 C9 177.0(5)
C2 N1 C11 C12 -2.3(7)
C2 N1 C11 C18 175.5(4)
N1 C11 C12 C17 88.7(7)
C18 C11 C12 C17 -89.1(6)
N1 C11 C12 C13 -92.6(6)
C18 C11 C12 C13 89.6(6)
C17 C12 C13 C14 2.7(9)
C11 C12 C13 C14 -176.1(6)
C12 C13 C14 C15 -3.9(13)
C13 C14 C15 C16 -0.2(16)
C14 C15 C16 C17 5.4(16)
C15 C16 C17 C12 -6.6(13)
C13 C12 C17 C16 2.5(10)
C11 C12 C17 C16 -178.8(6)
N1 C11 C18 C19 178.7(4)
C12 C11 C18 C19 -3.4(7)
N1 C11 C18 C23 -3.3(6)
C12 C11 C18 C23 174.6(5)
C23 C18 C19 C20 -0.8(8)
C11 C18 C19 C20 177.2(5)
C18 C19 C20 C21 0.1(9)
C19 C20 C21 C22 1.0(10)
C20 C21 C22 C23 -1.2(10)
C21 C22 C23 C18 0.4(9)
C19 C18 C23 C22 0.6(7)
C11 C18 C23 C22 -177.5(5)
O4 S1 C24 C29 -28.8(4)
O3 S1 C24 C29 -158.7(4)
N2 S1 C24 C29 86.0(4)
O4 S1 C24 C25 155.5(3)
O3 S1 C24 C25 25.6(4)
N2 S1 C24 C25 -89.7(4)
C29 C24 C25 C26 -0.4(7)
S1 C24 C25 C26 175.3(4)
C24 C25 C26 C27 -1.3(8)
C25 C26 C27 C28 2.6(8)
C25 C26 C27 C30 -177.5(5)
C26 C27 C28 C29 -2.3(8)
C30 C27 C28 C29 177.8(5)
C25 C24 C29 C28 0.7(7)
S1 C24 C29 C28 -175.0(4)
C27 C28 C29 C24 0.6(8)
